data_2210660
loop_
_publ_author_name
'Sheshmani, Shabnam'
'Ghadermazi, Mohammad'
'Aghabozorg, Hossein'
'Nakhjavan, Bahar'

_publ_section_title
;
 2,6-Diamino-4-phenyltriazinium chloride monohydrate
;
_journal_coeditor_code HK2125
_journal_issue 10
_journal_name_full 'Acta Crystallographica Section E'
_journal_page_first o4681
_journal_page_last o4682
_journal_paper_doi 10.1107/S1600536806038475
_journal_volume 62
_journal_year 2006
_chemical_formula_iupac 'C9 H10 N5 +, Cl -, H2 O'
_chemical_formula_moiety 'C9 H10 N5 +, Cl -, H2 O'
_chemical_formula_sum 'C9 H12 Cl N5 O'
_chemical_formula_weight 241.69
_chemical_name_systematic
;
2,6-Diamino-4-phenyltriazinium chloride monohydrate
;
_space_group_IT_number 14
_space_group_name_Hall '-P 2ybc'
_symmetry_cell_setting monoclinic
_symmetry_space_group_name_Hall '-P 2ybc'
_symmetry_space_group_name_H-M 'P 1 21/c 1'
_atom_sites_solution_hydrogens mixed
_atom_sites_solution_primary direct
_atom_sites_solution_secondary difmap
_audit_creation_method SHELXL-97
_cell_angle_alpha 90.000
_cell_angle_beta 93.486(2)
_cell_angle_gamma 90.000
_cell_formula_units_Z 4
_cell_length_a 8.4122(9)
_cell_length_b 5.0193(5)
_cell_length_c 26.333(3)
_cell_measurement_reflns_used 870
_cell_measurement_temperature 294(2)
_cell_measurement_theta_max 27
_cell_measurement_theta_min 3
_cell_volume 1109.8(2)
_computing_cell_refinement 'SAINT-Plus (Bruker, 1998)'
_computing_data_collection 'SMART (Bruker, 1998)'
_computing_data_reduction SAINT-Plus
_computing_molecular_graphics SHELXTL
_computing_publication_material SHELXTL
_computing_structure_refinement SHELXTL
_computing_structure_solution 'SHELXTL (Sheldrick, 1998)'
_diffrn_ambient_temperature 294(2)
_diffrn_measured_fraction_theta_full 0.992
_diffrn_measured_fraction_theta_max 0.992
_diffrn_measurement_device_type 'Bruker SMART 1000 CCD area-detector diffractometer'
_diffrn_measurement_method '\f and \w scans'
_diffrn_radiation_monochromator graphite
_diffrn_radiation_source 'fine-focus sealed tube'
_diffrn_radiation_type MoK\a
_diffrn_radiation_wavelength 0.71073
_diffrn_reflns_av_R_equivalents 0.0354
_diffrn_reflns_av_sigmaI/netI 0.0282
_diffrn_reflns_limit_h_max 10
_diffrn_reflns_limit_h_min -10
_diffrn_reflns_limit_k_max 6
_diffrn_reflns_limit_k_min -5
_diffrn_reflns_limit_l_max 33
_diffrn_reflns_limit_l_min -33
_diffrn_reflns_number 8092
_diffrn_reflns_theta_full 26.99
_diffrn_reflns_theta_max 26.99
_diffrn_reflns_theta_min 2.43
_exptl_absorpt_coefficient_mu 0.331
_exptl_absorpt_correction_T_max 0.957
_exptl_absorpt_correction_T_min 0.937
_exptl_absorpt_correction_type multi-scan
_exptl_absorpt_process_details '(SADABS; Sheldrick, 1998)'
_exptl_crystal_colour 'light orange'
_exptl_crystal_density_diffrn 1.446
_exptl_crystal_density_method 'not measured'
_exptl_crystal_description prism
_exptl_crystal_F_000 504
_exptl_crystal_size_max 0.2
_exptl_crystal_size_mid 0.16
_exptl_crystal_size_min 0.14
_refine_diff_density_max 0.207
_refine_diff_density_min -0.222
_refine_ls_extinction_method none
_refine_ls_goodness_of_fit_ref 1.019
_refine_ls_hydrogen_treatment constr
_refine_ls_matrix_type full
_refine_ls_number_parameters 145
_refine_ls_number_reflns 2414
_refine_ls_number_restraints 0
_refine_ls_restrained_S_all 1.019
_refine_ls_R_factor_all 0.0489
_refine_ls_R_factor_gt 0.0367
_refine_ls_shift/su_max 0.000
_refine_ls_shift/su_mean 0.000
_refine_ls_structure_factor_coef Fsqd
_refine_ls_weighting_details 'calc w=1/[\s^2^(Fo^2^)+(0.01P)^2^+0.65P] where P=(Fo^2^+2Fc^2^)/3'
_refine_ls_weighting_scheme calc
_refine_ls_wR_factor_gt 0.0727
_refine_ls_wR_factor_ref 0.0767
_reflns_number_gt 1847
_reflns_number_total 2414
_reflns_threshold_expression I>2\s(I)
_cod_data_source_file hk2125.cif
_cod_data_source_block I
_cod_original_sg_symbol_H-M 'P 21/c'
_cod_database_code 2210660
_cod_database_fobs_code 2210660

loop_
_symmetry_equiv_pos_as_xyz
'x, y, z'
'-x, y+1/2, -z+1/2'
'-x, -y, -z'
'x, -y-1/2, z-1/2'

loop_
_atom_site_type_symbol
_atom_site_label
_atom_site_fract_x
_atom_site_fract_y
_atom_site_fract_z
_atom_site_U_iso_or_equiv
_atom_site_adp_type
_atom_site_calc_flag
_atom_site_refinement_flags
_atom_site_occupancy
Cl Cl1 0.51060(6) 0.52348(10) 0.088240(19) 0.05226(15) Uani d . 1
N N1 0.88568(16) 0.2415(3) 0.03843(5) 0.0384(3) Uani d . 1
C C2 0.95214(19) 0.3815(4) 0.07776(6) 0.0373(4) Uani d . 1
N N3 0.92395(16) 0.3437(3) 0.12782(5) 0.0403(4) Uani d . 1
C C4 0.82724(19) 0.1500(4) 0.13758(6) 0.0364(4) Uani d . 1
N N5 0.76133(16) -0.0068(3) 0.09999(5) 0.0371(3) Uani d . 1
H H3 0.6951 -0.1302 0.1082 0.045 Uiso d R 1
C C6 0.78831(19) 0.0465(4) 0.05028(6) 0.0365(4) Uani d . 1
N N7 1.05145(17) 0.5747(3) 0.06818(5) 0.0455(4) Uani d . 1
H H1 1.0667 0.5988 0.0361 0.055 Uiso d R 1
H H2 1.0958 0.6614 0.0939 0.055 Uiso d R 1
N N8 0.71620(18) -0.1019(3) 0.01495(5) 0.0485(4) Uani d . 1
H H5 0.6451 -0.2110 0.0255 0.058 Uiso d R 1
H H4 0.7203 -0.0723 -0.0175 0.058 Uiso d R 1
C C9 0.78750(19) 0.1020(4) 0.19086(6) 0.0383(4) Uani d . 1
C C10 0.8506(2) 0.2743(4) 0.22784(7) 0.0492(5) Uani d . 1
H H10A 0.9172 0.4120 0.2188 0.059 Uiso calc R 1
C C11 0.8150(2) 0.2429(5) 0.27824(7) 0.0558(5) Uani d . 1
H H11A 0.8567 0.3606 0.3029 0.067 Uiso calc R 1
C C12 0.7185(2) 0.0385(5) 0.29162(7) 0.0541(5) Uani d . 1
H H12A 0.6948 0.0169 0.3254 0.065 Uiso calc R 1
C C13 0.6563(3) -0.1348(5) 0.25530(7) 0.0593(6) Uani d . 1
H H13A 0.5911 -0.2737 0.2647 0.071 Uiso calc R 1
C C14 0.6900(2) -0.1043(4) 0.20473(7) 0.0519(5) Uani d . 1
H H14A 0.6473 -0.2219 0.1803 0.062 Uiso calc R 1
O O1 0.72180(16) 0.9912(3) 0.90463(5) 0.0556(4) Uani d . 1
H H6 0.6420 1.1002 0.9010 0.067 Uiso d R 1
H H7 0.6501 0.8596 0.8927 0.067 Uiso d R 1

loop_
_atom_site_aniso_label
_atom_site_aniso_U_11
_atom_site_aniso_U_22
_atom_site_aniso_U_33
_atom_site_aniso_U_12
_atom_site_aniso_U_13
_atom_site_aniso_U_23
Cl1 0.0510(3) 0.0463(3) 0.0606(3) -0.0062(2) 0.0128(2) 0.0000(2)
N1 0.0409(8) 0.0430(9) 0.0318(7) -0.0058(7) 0.0062(6) 0.0020(7)
C2 0.0337(8) 0.0433(10) 0.0353(8) 0.0005(8) 0.0054(7) 0.0043(8)
N3 0.0402(8) 0.0496(9) 0.0315(7) -0.0059(7) 0.0055(6) 0.0019(7)
C4 0.0349(8) 0.0408(10) 0.0336(8) 0.0042(8) 0.0038(7) 0.0035(8)
N5 0.0413(7) 0.0374(8) 0.0335(7) -0.0047(7) 0.0090(6) 0.0030(6)
C6 0.0376(8) 0.0390(10) 0.0333(8) 0.0014(8) 0.0055(7) 0.0027(8)
N7 0.0468(8) 0.0544(10) 0.0358(7) -0.0141(8) 0.0053(6) 0.0007(7)
N8 0.0589(10) 0.0530(10) 0.0340(8) -0.0155(8) 0.0053(7) 0.0000(7)
C9 0.0381(9) 0.0456(11) 0.0318(8) 0.0034(8) 0.0075(7) 0.0050(8)
C10 0.0551(11) 0.0554(13) 0.0375(9) -0.0076(10) 0.0057(8) 0.0039(9)
C11 0.0646(13) 0.0683(15) 0.0347(10) -0.0026(12) 0.0037(9) -0.0017(10)
C12 0.0566(11) 0.0720(15) 0.0346(9) 0.0085(11) 0.0106(8) 0.0102(10)
C13 0.0695(14) 0.0638(14) 0.0462(11) -0.0119(12) 0.0177(10) 0.0112(11)
C14 0.0617(12) 0.0550(13) 0.0398(10) -0.0102(10) 0.0099(9) 0.0004(9)
O1 0.0513(7) 0.0518(9) 0.0630(8) -0.0044(7) -0.0010(6) -0.0025(7)

loop_
_atom_type_symbol
_atom_type_description
_atom_type_scat_dispersion_real
_atom_type_scat_dispersion_imag
_atom_type_scat_source
C C 0.0033 0.0016 'International Tables Vol C Tables 4.2.6.8 and 6.1.1.4'
H H 0.0000 0.0000 'International Tables Vol C Tables 4.2.6.8 and 6.1.1.4'
N N 0.0061 0.0033 'International Tables Vol C Tables 4.2.6.8 and 6.1.1.4'
Cl Cl 0.1484 0.1585 'International Tables Vol C Tables 4.2.6.8 and 6.1.1.4'
O O 0.0106 0.0060 'International Tables Vol C Tables 4.2.6.8 and 6.1.1.4'

loop_
_geom_angle_atom_site_label_1
_geom_angle_atom_site_label_2
_geom_angle_atom_site_label_3
_geom_angle
_geom_angle_publ_flag
C6 N1 C2 115.99(14) yes
N7 C2 N1 118.49(15) yes
N7 C2 N3 115.92(16) yes
N1 C2 N3 125.58(16) yes
C4 N3 C2 116.15(15) yes
N3 C4 N5 121.43(15) yes
N3 C4 C9 119.16(16) ?
N5 C4 C9 119.41(15) ?
C4 N5 C6 120.01(15) yes
C4 N5 H3 118.1 ?
C6 N5 H3 121.6 ?
N8 C6 N1 121.21(15) yes
N8 C6 N5 118.09(16) yes
N1 C6 N5 120.70(15) yes
C2 N7 H1 115.0 ?
C2 N7 H2 117.9 ?
H1 N7 H2 127.1 ?
C6 N8 H5 115.3 ?
C6 N8 H4 123.7 ?
H5 N8 H4 119.5 ?
C10 C9 C14 119.34(16) ?
C10 C9 C4 117.77(16) ?
C14 C9 C4 122.89(17) ?
C9 C10 C11 120.45(19) ?
C9 C10 H10A 119.8 ?
C11 C10 H10A 119.8 ?
C12 C11 C10 119.8(2) ?
C12 C11 H11A 120.1 ?
C10 C11 H11A 120.1 ?
C11 C12 C13 120.18(17) ?
C11 C12 H12A 119.9 ?
C13 C12 H12A 119.9 ?
C12 C13 C14 120.5(2) ?
C12 C13 H13A 119.7 ?
C14 C13 H13A 119.7 ?
C13 C14 C9 119.68(19) ?
C13 C14 H14A 120.2 ?
C9 C14 H14A 120.2 ?
H6 O1 H7 86.0 ?

loop_
_geom_bond_atom_site_label_1
_geom_bond_atom_site_label_2
_geom_bond_distance
_geom_bond_publ_flag
N1 C6 1.325(2) yes
N1 C2 1.345(2) yes
C2 N7 1.314(2) yes
C2 N3 1.367(2) yes
N3 C4 1.303(2) yes
C4 N5 1.356(2) yes
C4 C9 1.482(2) yes
N5 C6 1.3686(19) yes
N5 H3 0.8692 ?
C6 N8 1.312(2) yes
N7 H1 0.8696 ?
N7 H2 0.8693 ?
N8 H5 0.8692 ?
N8 H4 0.8692 ?
C9 C10 1.384(3) ?
C9 C14 1.383(3) ?
C10 C11 1.387(2) ?
C10 H10A 0.9300 ?
C11 C12 1.368(3) ?
C11 H11A 0.9300 ?
C12 C13 1.373(3) ?
C12 H12A 0.9300 ?
C13 C14 1.387(2) ?
C13 H13A 0.9300 ?
C14 H14A 0.9300 ?
O1 H6 0.8666 ?
O1 H7 0.9359 ?

loop_
_geom_hbond_atom_site_label_D
_geom_hbond_atom_site_label_H
_geom_hbond_atom_site_label_A
_geom_hbond_site_symmetry_A
_geom_hbond_distance_DH
_geom_hbond_distance_HA
_geom_hbond_distance_DA
_geom_hbond_angle_DHA
_geom_hbond_publ_flag
N7 H1 N1 3_765 0.87 2.18 3.031(2) 166 yes
N7 H2 O1 3_776 0.87 2.32 2.955(2) 130 yes
N5 H3 Cl1 1_545 0.87 2.37 3.166(2) 153 yes
N8 H4 O1 1_544 0.87 2.08 2.945(2) 178 yes
N8 H5 Cl1 1_545 0.87 2.45 3.264(2) 156 yes
O1 H6 Cl1 3_676 0.87 2.31 3.136(2) 159 yes
O1 H7 Cl1 3_666 0.94 2.42 3.252(2) 148 yes

loop_
_geom_torsion_atom_site_label_1
_geom_torsion_atom_site_label_2
_geom_torsion_atom_site_label_3
_geom_torsion_atom_site_label_4
_geom_torsion
C6 N1 C2 N7 179.05(16)
C6 N1 C2 N3 -1.9(3)
N7 C2 N3 C4 -179.10(16)
N1 C2 N3 C4 1.9(3)
C2 N3 C4 N5 1.1(2)
C2 N3 C4 C9 -178.29(15)
N3 C4 N5 C6 -3.9(2)
C9 C4 N5 C6 175.53(15)
C2 N1 C6 N8 179.62(16)
C2 N1 C6 N5 -1.0(2)
C4 N5 C6 N8 -176.75(15)
C4 N5 C6 N1 3.8(2)
N3 C4 C9 C10 2.7(2)
N5 C4 C9 C10 -176.78(16)
N3 C4 C9 C14 -177.89(17)
N5 C4 C9 C14 2.7(3)
C14 C9 C10 C11 -0.8(3)
C4 C9 C10 C11 178.67(18)
C9 C10 C11 C12 0.8(3)
C10 C11 C12 C13 -0.2(3)
C11 C12 C13 C14 -0.3(3)
C12 C13 C14 C9 0.2(3)
C10 C9 C14 C13 0.3(3)
C4 C9 C14 C13 -179.13(18)

loop_
_cod_related_entry_id
_cod_related_entry_database
_cod_related_entry_code
1 ChemSpider 21127223
